data_7055944
loop_
_publ_author_name
'Voskressensky, Leonid G.'
'Titov, Alexander A.'
'Dzhankaziev, Maksad S.'
'Borisova, Tatiana N.'
'Kobzev, Maxim S.'
'Dorovatovskii, Pavel V.'
'Khrustalev, Victor N.'
'Aksenov, Alexander V.'
'Varlamov, Alexey V.'

_publ_section_title
;
 First synthesis of heterocyclic allenes -- benzazecine derivatives
;
_journal_issue 5
_journal_name_full 'New J. Chem.'
_journal_page_first 1902
_journal_paper_doi 10.1039/C6NJ03403A
_journal_volume 41
_journal_year 2017
_chemical_formula_moiety 'C25 H27 N O4'
_chemical_formula_sum 'C25 H27 N O4'
_chemical_formula_weight 405.47
_space_group_crystal_system monoclinic
_space_group_IT_number 14
_space_group_name_Hall '-P 2ybc'
_space_group_name_H-M_alt 'P 1 21/c 1'
_symmetry_space_group_name_Hall '-P 2ybc'
_symmetry_space_group_name_H-M 'P 1 21/c 1'
_atom_sites_solution_hydrogens geom
_atom_sites_solution_primary difmap
_atom_sites_solution_secondary difmap
_audit_creation_method SHELXL-2014/6
_audit_update_record
;
2016-09-29 deposited with the CCDC.
2017-01-16 downloaded from the CCDC.
;
_cell_angle_alpha 90
_cell_angle_beta 99.16(3)
_cell_angle_gamma 90
_cell_formula_units_Z 4
_cell_length_a 8.4800(17)
_cell_length_b 25.563(5)
_cell_length_c 9.970(2)
_cell_measurement_reflns_used 600
_cell_measurement_temperature 100(2)
_cell_measurement_theta_max 35.0
_cell_measurement_theta_min 3.5
_cell_volume 2133.7(8)
_computing_cell_refinement iMosflm
_computing_data_collection Automar
_computing_data_reduction iMosflm
_computing_molecular_graphics 'SHELXTL (Sheldrick 2015)'
_computing_publication_material SHELXTL
_computing_structure_refinement 'SHELXL-2014/6 (Sheldrick, 2014)'
_computing_structure_solution 'SHELXS-97 (Sheldrick 2015)'
_diffrn_ambient_temperature 100(2)
_diffrn_measured_fraction_theta_full 0.924
_diffrn_measured_fraction_theta_max 0.860
_diffrn_measurement_device_type 'MAR CCD'
_diffrn_measurement_method '/f scan'
_diffrn_radiation_type synchrotron
_diffrn_radiation_wavelength 0.96990
_diffrn_reflns_av_R_equivalents 0.0646
_diffrn_reflns_av_unetI/netI 0.0445
_diffrn_reflns_Laue_measured_fraction_full 0.924
_diffrn_reflns_Laue_measured_fraction_max 0.860
_diffrn_reflns_limit_h_max 9
_diffrn_reflns_limit_h_min -9
_diffrn_reflns_limit_k_max 32
_diffrn_reflns_limit_k_min -32
_diffrn_reflns_limit_l_max 12
_diffrn_reflns_limit_l_min -12
_diffrn_reflns_number 32673
_diffrn_reflns_point_group_measured_fraction_full 0.924
_diffrn_reflns_point_group_measured_fraction_max 0.860
_diffrn_reflns_theta_full 35.587
_diffrn_reflns_theta_max 38.422
_diffrn_reflns_theta_min 3.495
_exptl_absorpt_coefficient_mu 0.177
_exptl_absorpt_correction_T_max 0.980
_exptl_absorpt_correction_T_min 0.940
_exptl_absorpt_correction_type multi-scan
_exptl_absorpt_process_details 'Scala (Evans, 2006)'
_exptl_crystal_colour yellow
_exptl_crystal_density_diffrn 1.262
_exptl_crystal_description needle
_exptl_crystal_F_000 864
_exptl_crystal_size_max 0.30
_exptl_crystal_size_mid 0.06
_exptl_crystal_size_min 0.06
_refine_diff_density_max 0.235
_refine_diff_density_min -0.220
_refine_diff_density_rms 0.052
_refine_ls_extinction_coef 0.017(2)
_refine_ls_extinction_expression Fc^*^=kFc[1+0.001xFc^2^\l^3^/sin(2\q)]^-1/4^
_refine_ls_extinction_method SHELXL
_refine_ls_goodness_of_fit_ref 1.055
_refine_ls_hydrogen_treatment constr
_refine_ls_matrix_type full
_refine_ls_number_parameters 277
_refine_ls_number_reflns 4042
_refine_ls_number_restraints 0
_refine_ls_restrained_S_all 1.055
_refine_ls_R_factor_all 0.0594
_refine_ls_R_factor_gt 0.0477
_refine_ls_shift/su_max 0.001
_refine_ls_shift/su_mean 0.000
_refine_ls_structure_factor_coef Fsqd
_refine_ls_weighting_details 'w=1/[\s^2^(Fo^2^)+(0.079P)^2^+0.4P] where P=(Fo^2^+2Fc^2^)/3'
_refine_ls_weighting_scheme calc
_refine_ls_wR_factor_gt 0.1247
_refine_ls_wR_factor_ref 0.1340
_reflns_Friedel_coverage 0.000
_reflns_number_gt 3298
_reflns_number_total 4042
_reflns_threshold_expression 'I > 2\s(I)'
_cod_data_source_file c6nj03403a2.cif
_cod_data_source_block 15
_cod_depositor_comments 'Adding full bibliography for 7055944.cif.'
_cod_database_code 7055944
_shelx_space_group_comment
;
The symmetry employed for this shelxl refinement is uniquely defined
by the following loop, which should always be used as a source of
symmetry information in preference to the above space-group names.
They are only intended as comments.
;
_shelx_estimated_absorpt_t_min 0.944
_shelx_estimated_absorpt_t_max 0.988
_shelxl_version_number 2014/6

loop_
_space_group_symop_operation_xyz
'x, y, z'
'-x, y+1/2, -z+1/2'
'-x, -y, -z'
'x, -y-1/2, z-1/2'

loop_
_atom_site_label
_atom_site_type_symbol
_atom_site_fract_x
_atom_site_fract_y
_atom_site_fract_z
_atom_site_U_iso_or_equiv
_atom_site_adp_type
_atom_site_occupancy
_atom_site_site_symmetry_order
_atom_site_calc_flag
_atom_site_refinement_flags_posn
_atom_site_refinement_flags_adp
O1 O 0.91146(14) 0.44236(4) 0.13409(11) 0.0318(3) Uani 1 1 d . .
O2 O 0.70737(14) 0.50035(4) 0.10936(10) 0.0283(3) Uani 1 1 d . .
O3 O 0.49189(14) 0.11827(4) 0.39362(11) 0.0312(3) Uani 1 1 d . .
O4 O 0.24958(14) 0.16375(4) 0.46950(11) 0.0294(3) Uani 1 1 d . .
C1 C 0.3936(2) 0.33659(5) 0.29559(14) 0.0254(4) Uani 1 1 d . .
H1A H 0.2762 0.3410 0.2760 0.030 Uiso 1 1 calc R U
H1B H 0.4373 0.3475 0.2136 0.030 Uiso 1 1 calc R U
C2 C 0.4608(2) 0.37325(5) 0.41388(14) 0.0250(4) Uani 1 1 d . .
H2A H 0.3970 0.3695 0.4883 0.030 Uiso 1 1 calc R U
H2B H 0.5724 0.3634 0.4496 0.030 Uiso 1 1 calc R U
N3 N 0.45553(16) 0.42802(4) 0.36735(12) 0.0266(3) Uani 1 1 d . .
C4 C 0.55455(19) 0.44638(5) 0.28380(14) 0.0252(4) Uani 1 1 d . .
H4 H 0.5234 0.4790 0.2423 0.030 Uiso 1 1 calc R U
C5 C 0.69119(19) 0.42596(5) 0.24924(14) 0.0231(4) Uani 1 1 d . .
C6 C 0.77363(19) 0.37704(5) 0.30805(14) 0.0238(4) Uani 1 1 d . .
C7 C 0.73257(19) 0.33036(5) 0.25719(14) 0.0242(4) Uani 1 1 d . .
C8 C 0.6894(2) 0.28223(5) 0.22012(14) 0.0254(4) Uani 1 1 d . .
C8A C 0.56381(19) 0.25422(5) 0.28152(14) 0.0244(4) Uani 1 1 d . .
C9 C 0.5840(2) 0.19974(5) 0.30400(14) 0.0262(4) Uani 1 1 d . .
H9 H 0.6719 0.1826 0.2746 0.031 Uiso 1 1 calc R U
C10 C 0.4798(2) 0.17091(5) 0.36734(14) 0.0259(4) Uani 1 1 d . .
C11 C 0.3478(2) 0.19576(5) 0.40957(14) 0.0260(4) Uani 1 1 d . .
C12 C 0.3249(2) 0.24902(5) 0.38494(14) 0.0254(4) Uani 1 1 d . .
H12 H 0.2347 0.2657 0.4118 0.030 Uiso 1 1 calc R U
C12A C 0.4309(2) 0.27897(5) 0.32151(14) 0.0251(4) Uani 1 1 d . .
C13 C 0.3075(2) 0.45600(6) 0.37656(19) 0.0384(5) Uani 1 1 d . .
H13A H 0.3181 0.4926 0.3497 0.058 Uiso 1 1 calc R U
H13B H 0.2862 0.4546 0.4703 0.058 Uiso 1 1 calc R U
H13C H 0.2190 0.4396 0.3159 0.058 Uiso 1 1 calc R U
C14 C 0.7814(2) 0.45569(5) 0.16106(14) 0.0249(4) Uani 1 1 d . .
C15 C 0.7933(2) 0.53042(5) 0.02108(15) 0.0304(4) Uani 1 1 d . .
H15A H 0.8111 0.5088 -0.0562 0.046 Uiso 1 1 calc R U
H15B H 0.8964 0.5415 0.0719 0.046 Uiso 1 1 calc R U
H15C H 0.7304 0.5613 -0.0121 0.046 Uiso 1 1 calc R U
C16 C 0.89801(19) 0.38279(5) 0.43135(14) 0.0232(4) Uani 1 1 d . .
C17 C 0.9104(2) 0.42923(5) 0.50758(14) 0.0273(4) Uani 1 1 d . .
H17 H 0.8418 0.4577 0.4778 0.033 Uiso 1 1 calc R U
C18 C 1.0205(2) 0.43434(6) 0.62533(15) 0.0301(4) Uani 1 1 d . .
H18 H 1.0260 0.4660 0.6756 0.036 Uiso 1 1 calc R U
C19 C 1.1233(2) 0.39331(6) 0.67041(15) 0.0292(4) Uani 1 1 d . .
H19 H 1.1991 0.3968 0.7510 0.035 Uiso 1 1 calc R U
C20 C 1.1134(2) 0.34694(5) 0.59557(15) 0.0280(4) Uani 1 1 d . .
H20 H 1.1834 0.3188 0.6251 0.034 Uiso 1 1 calc R U
C21 C 1.0019(2) 0.34175(5) 0.47816(14) 0.0255(4) Uani 1 1 d . .
H21 H 0.9960 0.3098 0.4288 0.031 Uiso 1 1 calc R U
C22 C 0.7734(2) 0.25274(5) 0.11923(15) 0.0300(4) Uani 1 1 d . .
H22A H 0.8306 0.2776 0.0697 0.045 Uiso 1 1 calc R U
H22B H 0.6941 0.2338 0.0549 0.045 Uiso 1 1 calc R U
H22C H 0.8494 0.2278 0.1682 0.045 Uiso 1 1 calc R U
C23 C 0.6203(2) 0.09121(6) 0.34828(17) 0.0358(4) Uani 1 1 d . .
H23A H 0.6120 0.0951 0.2496 0.054 Uiso 1 1 calc R U
H23B H 0.6153 0.0540 0.3712 0.054 Uiso 1 1 calc R U
H23C H 0.7221 0.1059 0.3928 0.054 Uiso 1 1 calc R U
C24 C 0.1058(2) 0.18575(6) 0.50175(17) 0.0337(4) Uani 1 1 d . .
H24A H 0.0415 0.1995 0.4189 0.051 Uiso 1 1 calc R U
H24B H 0.1319 0.2142 0.5675 0.051 Uiso 1 1 calc R U
H24C H 0.0452 0.1587 0.5410 0.051 Uiso 1 1 calc R U

loop_
_atom_site_aniso_label
_atom_site_aniso_U_11
_atom_site_aniso_U_22
_atom_site_aniso_U_33
_atom_site_aniso_U_23
_atom_site_aniso_U_13
_atom_site_aniso_U_12
O1 0.0352(8) 0.0272(5) 0.0360(6) 0.0044(4) 0.0147(5) 0.0020(5)
O2 0.0377(8) 0.0184(5) 0.0308(5) 0.0051(4) 0.0117(5) 0.0016(4)
O3 0.0397(8) 0.0144(5) 0.0399(6) 0.0008(4) 0.0074(5) 0.0021(4)
O4 0.0375(8) 0.0194(5) 0.0333(6) 0.0010(4) 0.0111(5) -0.0015(4)
C1 0.0311(10) 0.0174(6) 0.0280(7) 0.0009(5) 0.0061(7) 0.0022(6)
C2 0.0348(10) 0.0158(6) 0.0268(7) 0.0019(5) 0.0119(7) 0.0017(6)
N3 0.0353(9) 0.0153(5) 0.0323(7) 0.0015(4) 0.0146(6) 0.0029(5)
C4 0.0354(11) 0.0165(6) 0.0244(7) 0.0007(5) 0.0067(7) 0.0002(6)
C5 0.0298(10) 0.0164(6) 0.0238(7) -0.0004(5) 0.0068(7) -0.0003(6)
C6 0.0309(10) 0.0182(6) 0.0243(7) -0.0005(5) 0.0107(7) 0.0014(6)
C7 0.0282(10) 0.0217(7) 0.0236(7) 0.0013(5) 0.0070(7) 0.0037(6)
C8 0.0318(10) 0.0189(6) 0.0250(7) 0.0002(5) 0.0032(7) 0.0035(6)
C8A 0.0320(10) 0.0173(6) 0.0235(7) -0.0026(5) 0.0029(7) 0.0002(6)
C9 0.0331(10) 0.0171(6) 0.0280(7) -0.0031(5) 0.0033(7) 0.0016(6)
C10 0.0356(11) 0.0150(6) 0.0258(7) -0.0021(5) 0.0004(7) 0.0005(6)
C11 0.0342(10) 0.0194(6) 0.0242(7) -0.0007(5) 0.0041(7) -0.0034(6)
C12 0.0304(10) 0.0191(7) 0.0267(7) -0.0023(5) 0.0044(7) 0.0014(6)
C12A 0.0334(10) 0.0181(6) 0.0232(7) -0.0020(5) 0.0030(7) -0.0005(6)
C13 0.0460(12) 0.0221(7) 0.0532(10) 0.0084(7) 0.0269(9) 0.0096(7)
C14 0.0334(11) 0.0175(6) 0.0244(7) -0.0009(5) 0.0063(7) -0.0002(6)
C15 0.0455(11) 0.0201(7) 0.0283(7) 0.0029(5) 0.0136(7) -0.0033(7)
C16 0.0290(10) 0.0181(6) 0.0244(7) 0.0012(5) 0.0100(7) -0.0016(6)
C17 0.0362(11) 0.0179(6) 0.0287(7) 0.0000(5) 0.0084(7) 0.0041(6)
C18 0.0405(11) 0.0221(7) 0.0288(8) -0.0041(5) 0.0085(8) 0.0001(6)
C19 0.0375(11) 0.0252(7) 0.0249(7) 0.0006(6) 0.0046(7) -0.0020(7)
C20 0.0346(11) 0.0205(7) 0.0297(8) 0.0041(5) 0.0074(7) 0.0026(6)
C21 0.0334(11) 0.0169(6) 0.0273(7) -0.0003(5) 0.0087(7) -0.0005(6)
C22 0.0400(11) 0.0225(7) 0.0290(7) -0.0029(5) 0.0100(7) 0.0009(6)
C23 0.0460(12) 0.0185(7) 0.0435(9) 0.0007(6) 0.0086(8) 0.0079(7)
C24 0.0378(11) 0.0271(7) 0.0382(9) 0.0010(6) 0.0123(8) -0.0009(7)

loop_
_atom_type_symbol
_atom_type_description
_atom_type_scat_dispersion_real
_atom_type_scat_dispersion_imag
_atom_type_scat_source
C C 0.0070 0.0030 'International Tables Vol C Tables 4.2.6.8 and 6.1.1.4'
H H 0.0000 0.0000 'International Tables Vol C Tables 4.2.6.8 and 6.1.1.4'
N N 0.0130 0.0070 'International Tables Vol C Tables 4.2.6.8 and 6.1.1.4'
O O 0.0210 0.0120 'International Tables Vol C Tables 4.2.6.8 and 6.1.1.4'

loop_
_geom_angle_atom_site_label_1
_geom_angle_atom_site_label_2
_geom_angle_atom_site_label_3
_geom_angle
C14 O2 C15 115.33(12)
C10 O3 C23 116.98(12)
C11 O4 C24 117.65(11)
C12A C1 C2 114.66(13)
C12A C1 H1A 108.6
C2 C1 H1A 108.6
C12A C1 H1B 108.6
C2 C1 H1B 108.6
H1A C1 H1B 107.6
N3 C2 C1 110.34(12)
N3 C2 H2A 109.6
C1 C2 H2A 109.6
N3 C2 H2B 109.6
C1 C2 H2B 109.6
H2A C2 H2B 108.1
C4 N3 C13 119.42(12)
C4 N3 C2 122.09(12)
C13 N3 C2 115.40(12)
N3 C4 C5 131.01(13)
N3 C4 H4 114.5
C5 C4 H4 114.5
C4 C5 C14 119.90(12)
C4 C5 C6 125.44(12)
C14 C5 C6 114.19(13)
C7 C6 C16 120.86(13)
C7 C6 C5 121.54(14)
C16 C6 C5 117.52(11)
C8 C7 C6 173.66(14)
C7 C8 C8A 121.08(13)
C7 C8 C22 120.61(14)
C8A C8 C22 118.22(12)
C12A C8A C9 118.71(13)
C12A C8A C8 123.88(12)
C9 C8A C8 117.38(13)
C10 C9 C8A 121.85(14)
C10 C9 H9 119.1
C8A C9 H9 119.1
O3 C10 C9 125.32(13)
O3 C10 C11 115.09(13)
C9 C10 C11 119.59(13)
O4 C11 C12 125.66(14)
O4 C11 C10 115.36(12)
C12 C11 C10 118.95(13)
C11 C12 C12A 122.04(14)
C11 C12 H12 119.0
C12A C12 H12 119.0
C8A C12A C12 118.83(12)
C8A C12A C1 122.88(13)
C12 C12A C1 118.27(13)
N3 C13 H13A 109.5
N3 C13 H13B 109.5
H13A C13 H13B 109.5
N3 C13 H13C 109.5
H13A C13 H13C 109.5
H13B C13 H13C 109.5
O1 C14 O2 121.77(12)
O1 C14 C5 124.18(13)
O2 C14 C5 114.05(13)
O2 C15 H15A 109.5
O2 C15 H15B 109.5
H15A C15 H15B 109.5
O2 C15 H15C 109.5
H15A C15 H15C 109.5
H15B C15 H15C 109.5
C21 C16 C17 117.62(14)
C21 C16 C6 121.63(12)
C17 C16 C6 120.70(13)
C18 C17 C16 121.38(14)
C18 C17 H17 119.3
C16 C17 H17 119.3
C17 C18 C19 120.37(13)
C17 C18 H18 119.8
C19 C18 H18 119.8
C18 C19 C20 119.09(15)
C18 C19 H19 120.5
C20 C19 H19 120.5
C21 C20 C19 120.43(14)
C21 C20 H20 119.8
C19 C20 H20 119.8
C20 C21 C16 121.11(13)
C20 C21 H21 119.4
C16 C21 H21 119.4
C8 C22 H22A 109.5
C8 C22 H22B 109.5
H22A C22 H22B 109.5
C8 C22 H22C 109.5
H22A C22 H22C 109.5
H22B C22 H22C 109.5
O3 C23 H23A 109.5
O3 C23 H23B 109.5
H23A C23 H23B 109.5
O3 C23 H23C 109.5
H23A C23 H23C 109.5
H23B C23 H23C 109.5
O4 C24 H24A 109.5
O4 C24 H24B 109.5
H24A C24 H24B 109.5
O4 C24 H24C 109.5
H24A C24 H24C 109.5
H24B C24 H24C 109.5

loop_
_geom_bond_atom_site_label_1
_geom_bond_atom_site_label_2
_geom_bond_distance
O1 C14 1.2241(19)
O2 C14 1.3641(17)
O2 C15 1.4491(16)
O3 C10 1.3718(16)
O3 C23 1.423(2)
O4 C11 1.3708(17)
O4 C24 1.425(2)
C1 C12A 1.5199(18)
C1 C2 1.542(2)
C1 H1A 0.9900
C1 H1B 0.9900
C2 N3 1.4734(16)
C2 H2A 0.9900
C2 H2B 0.9900
N3 C4 1.3571(18)
N3 C13 1.460(2)
C4 C5 1.364(2)
C4 H4 0.9500
C5 C14 1.4664(19)
C5 C6 1.5052(19)
C6 C7 1.3214(19)
C6 C16 1.494(2)
C7 C8 1.3195(19)
C8 C8A 1.493(2)
C8 C22 1.5213(19)
C8A C12A 1.404(2)
C8A C9 1.4166(19)
C9 C10 1.379(2)
C9 H9 0.9500
C10 C11 1.408(2)
C11 C12 1.3919(19)
C12 C12A 1.406(2)
C12 H12 0.9500
C13 H13A 0.9800
C13 H13B 0.9800
C13 H13C 0.9800
C15 H15A 0.9800
C15 H15B 0.9800
C15 H15C 0.9800
C16 C21 1.402(2)
C16 C17 1.4044(18)
C17 C18 1.385(2)
C17 H17 0.9500
C18 C19 1.392(2)
C18 H18 0.9500
C19 C20 1.396(2)
C19 H19 0.9500
C20 C21 1.389(2)
C20 H20 0.9500
C21 H21 0.9500
C22 H22A 0.9800
C22 H22B 0.9800
C22 H22C 0.9800
C23 H23A 0.9800
C23 H23B 0.9800
C23 H23C 0.9800
C24 H24A 0.9800
C24 H24B 0.9800
C24 H24C 0.9800

loop_
_geom_torsion_atom_site_label_1
_geom_torsion_atom_site_label_2
_geom_torsion_atom_site_label_3
_geom_torsion_atom_site_label_4
_geom_torsion
C12A C1 C2 N3 165.35(13)
C1 C2 N3 C4 -71.30(19)
C1 C2 N3 C13 88.67(16)
C13 N3 C4 C5 -174.42(16)
C2 N3 C4 C5 -15.2(3)
N3 C4 C5 C14 -176.60(14)
N3 C4 C5 C6 -4.9(3)
C4 C5 C6 C7 86.42(19)
C14 C5 C6 C7 -101.45(17)
C4 C5 C6 C16 -90.27(19)
C14 C5 C6 C16 81.86(15)
C7 C8 C8A C12A 34.2(2)
C22 C8 C8A C12A -149.19(15)
C7 C8 C8A C9 -143.81(15)
C22 C8 C8A C9 32.8(2)
C12A C8A C9 C10 -1.9(2)
C8 C8A C9 C10 176.16(14)
C23 O3 C10 C9 -1.8(2)
C23 O3 C10 C11 177.82(14)
C8A C9 C10 O3 -179.49(14)
C8A C9 C10 C11 0.9(2)
C24 O4 C11 C12 4.3(2)
C24 O4 C11 C10 -173.84(13)
O3 C10 C11 O4 -0.7(2)
C9 C10 C11 O4 178.96(13)
O3 C10 C11 C12 -178.97(13)
C9 C10 C11 C12 0.6(2)
O4 C11 C12 C12A -179.34(14)
C10 C11 C12 C12A -1.2(2)
C9 C8A C12A C12 1.4(2)
C8 C8A C12A C12 -176.61(13)
C9 C8A C12A C1 -176.82(14)
C8 C8A C12A C1 5.2(2)
C11 C12 C12A C8A 0.2(2)
C11 C12 C12A C1 178.45(14)
C2 C1 C12A C8A -93.68(17)
C2 C1 C12A C12 88.14(17)
C15 O2 C14 O1 0.1(2)
C15 O2 C14 C5 -179.63(12)
C4 C5 C14 O1 173.76(14)
C6 C5 C14 O1 1.2(2)
C4 C5 C14 O2 -6.6(2)
C6 C5 C14 O2 -179.18(12)
C7 C6 C16 C21 15.6(2)
C5 C6 C16 C21 -167.69(13)
C7 C6 C16 C17 -161.88(14)
C5 C6 C16 C17 14.83(19)
C21 C16 C17 C18 -0.4(2)
C6 C16 C17 C18 177.21(13)
C16 C17 C18 C19 0.6(2)
C17 C18 C19 C20 -0.2(2)
C18 C19 C20 C21 -0.4(2)
C19 C20 C21 C16 0.5(2)
C17 C16 C21 C20 -0.2(2)
C6 C16 C21 C20 -177.73(13)
